data_7124634
loop_
_publ_author_name
'Tang, Baolei'
'Liu, Huapeng'
'Li, Feng'
'Wang, Yue'
'Zhang, Hongyu'

_publ_section_title
;
 Single-benzene solid emitters with lasing properties based on
 aggregation-induced emissions.
;
_journal_issue 39
_journal_name_full 'Chemical communications (Cambridge, England)'
_journal_page_first 6577
_journal_page_last 6580
_journal_paper_doi 10.1039/c6cc02616h
_journal_volume 52
_journal_year 2016
_chemical_formula_moiety 'C11 H13 N O2'
_chemical_formula_sum 'C11 H13 N O2'
_chemical_formula_weight 191.22
_space_group_IT_number 14
_space_group_name_Hall '-P 2yn'
_space_group_name_H-M_alt 'P 1 21/n 1'
_symmetry_cell_setting monoclinic
_symmetry_space_group_name_Hall '-P 2yn'
_symmetry_space_group_name_H-M 'P 1 21/n 1'
_atom_sites_solution_hydrogens geom
_atom_sites_solution_primary direct
_atom_sites_solution_secondary difmap
_audit_creation_method SHELXL-97
_audit_update_record
;
2016-03-24 deposited with the CCDC.
2016-04-15 downloaded from the CCDC.
;
_cell_angle_alpha 90.00
_cell_angle_beta 109.75(3)
_cell_angle_gamma 90.00
_cell_formula_units_Z 4
_cell_length_a 8.9638(18)
_cell_length_b 10.520(2)
_cell_length_c 11.467(2)
_cell_measurement_reflns_used 7746
_cell_measurement_temperature 293(2)
_cell_measurement_theta_max 27.575
_cell_measurement_theta_min 3.095
_cell_volume 1017.7(4)
_computing_structure_refinement 'SHELXL-97 (Sheldrick, 1997)'
_computing_structure_solution 'SHELXS-97 (Sheldrick, 1990)'
_diffrn_ambient_temperature 293(2)
_diffrn_measured_fraction_theta_full 0.997
_diffrn_measured_fraction_theta_max 0.997
_diffrn_measurement_device_type 'Rigaku RAXIS-RAPID'
_diffrn_measurement_method '\w scans'
_diffrn_radiation_monochromator graphite
_diffrn_radiation_source 'fine-focus sealed tube'
_diffrn_radiation_type MoK\a
_diffrn_radiation_wavelength 0.71073
_diffrn_reflns_av_R_equivalents 0.0291
_diffrn_reflns_av_sigmaI/netI 0.0246
_diffrn_reflns_limit_h_max 11
_diffrn_reflns_limit_h_min -11
_diffrn_reflns_limit_k_max 13
_diffrn_reflns_limit_k_min -13
_diffrn_reflns_limit_l_max 14
_diffrn_reflns_limit_l_min -14
_diffrn_reflns_number 9802
_diffrn_reflns_theta_full 27.48
_diffrn_reflns_theta_max 27.48
_diffrn_reflns_theta_min 3.10
_exptl_absorpt_coefficient_mu 0.086
_exptl_crystal_colour yellow
_exptl_crystal_density_diffrn 1.248
_exptl_crystal_density_method 'not measured'
_exptl_crystal_description block
_exptl_crystal_F_000 408
_exptl_crystal_size_max 0.547
_exptl_crystal_size_mid 0.412
_exptl_crystal_size_min 0.380
_refine_diff_density_max 0.200
_refine_diff_density_min -0.268
_refine_diff_density_rms 0.062
_refine_ls_extinction_method none
_refine_ls_goodness_of_fit_ref 1.083
_refine_ls_hydrogen_treatment mixed
_refine_ls_matrix_type full
_refine_ls_number_parameters 130
_refine_ls_number_reflns 2324
_refine_ls_number_restraints 0
_refine_ls_restrained_S_all 1.083
_refine_ls_R_factor_all 0.0608
_refine_ls_R_factor_gt 0.0509
_refine_ls_shift/su_max 0.001
_refine_ls_shift/su_mean 0.000
_refine_ls_structure_factor_coef Fsqd
_refine_ls_weighting_details 'calc w=1/[\s^2^(Fo^2^)+(0.1029P)^2^+0.0301P] where P=(Fo^2^+2Fc^2^)/3'
_refine_ls_weighting_scheme calc
_refine_ls_wR_factor_gt 0.1490
_refine_ls_wR_factor_ref 0.1583
_reflns_number_gt 1792
_reflns_number_total 2324
_reflns_threshold_expression >2sigma(I)
_cod_data_source_file c6cc02616h2.cif
_cod_data_source_block 1
_cod_original_cell_volume 1017.6(4)
_cod_original_sg_symbol_H-M P2(1)/n
_cod_database_code 7124634

loop_
_symmetry_equiv_pos_as_xyz
'x, y, z'
'-x+1/2, y+1/2, -z+1/2'
'-x, -y, -z'
'x-1/2, -y-1/2, z-1/2'

loop_
_atom_site_label
_atom_site_type_symbol
_atom_site_fract_x
_atom_site_fract_y
_atom_site_fract_z
_atom_site_U_iso_or_equiv
_atom_site_adp_type
_atom_site_occupancy
_atom_site_symmetry_multiplicity
_atom_site_calc_flag
_atom_site_refinement_flags
C1 C 0.19813(13) 0.23046(11) 0.32842(10) 0.0403(3) Uani 1 1 d .
O2 O 0.09595(12) 0.23793(12) 0.49334(9) 0.0658(3) Uani 1 1 d .
O3 O 0.33126(14) 0.36587(12) 0.50091(9) 0.0669(4) Uani 1 1 d .
H3 H 0.2602 0.3373 0.5233 0.100 Uiso 1 1 calc R
C4 C 0.07636(14) 0.19686(12) 0.38534(11) 0.0433(3) Uani 1 1 d .
C5 C 0.32243(14) 0.31326(12) 0.39164(11) 0.0453(3) Uani 1 1 d .
C6 C -0.05791(14) 0.12302(12) 0.31910(11) 0.0443(3) Uani 1 1 d .
H6 H -0.0732 0.0978 0.2381 0.053 Uiso 1 1 calc R
C7 C 0.19664(15) 0.18188(13) 0.21427(11) 0.0479(3) Uani 1 1 d .
H7 H 0.1155 0.1273 0.1704 0.058 Uiso 1 1 calc R
N N -0.29814(13) 0.02488(11) 0.32672(11) 0.0538(3) Uani 1 1 d .
C9 C 0.44011(16) 0.34332(14) 0.34183(13) 0.0544(4) Uani 1 1 d .
H9 H 0.5226 0.3973 0.3847 0.065 Uiso 1 1 calc R
C10 C -0.16501(15) 0.08901(13) 0.37501(12) 0.0484(3) Uani 1 1 d .
H10 H -0.1409 0.1142 0.4571 0.058 Uiso 1 1 calc R
C11 C 0.43455(17) 0.29349(15) 0.22984(14) 0.0573(4) Uani 1 1 d .
H11 H 0.5133 0.3140 0.1971 0.069 Uiso 1 1 calc R
C12 C -0.35200(19) -0.01779(17) 0.19937(16) 0.0705(5) Uani 1 1 d .
H12A H -0.3336 0.0478 0.1476 0.106 Uiso 1 1 calc R
H12B H -0.4633 -0.0365 0.1735 0.106 Uiso 1 1 calc R
H12C H -0.2949 -0.0930 0.1925 0.106 Uiso 1 1 calc R
C13 C 0.31297(17) 0.21327(15) 0.16565(13) 0.0571(4) Uani 1 1 d .
H13 H 0.3094 0.1803 0.0895 0.068 Uiso 1 1 calc R
C14 C -0.3979(2) -0.00581(18) 0.40088(18) 0.0759(5) Uani 1 1 d .
H14A H -0.3495 0.0265 0.4834 0.114 Uiso 1 1 calc R
H14B H -0.4093 -0.0964 0.4039 0.114 Uiso 1 1 calc R
H14C H -0.5004 0.0324 0.3640 0.114 Uiso 1 1 calc R

loop_
_atom_site_aniso_label
_atom_site_aniso_U_11
_atom_site_aniso_U_22
_atom_site_aniso_U_33
_atom_site_aniso_U_23
_atom_site_aniso_U_13
_atom_site_aniso_U_12
C1 0.0380(6) 0.0443(6) 0.0388(6) 0.0042(5) 0.0133(5) 0.0019(4)
O2 0.0599(6) 0.0970(8) 0.0473(6) -0.0179(5) 0.0271(5) -0.0183(5)
O3 0.0640(7) 0.0860(8) 0.0523(6) -0.0223(5) 0.0219(5) -0.0231(5)
C4 0.0426(6) 0.0494(7) 0.0403(6) 0.0014(5) 0.0171(5) 0.0024(5)
C5 0.0449(6) 0.0476(7) 0.0411(6) 0.0016(5) 0.0114(5) -0.0014(5)
C6 0.0439(6) 0.0488(7) 0.0439(6) -0.0007(5) 0.0196(5) -0.0009(5)
C7 0.0458(7) 0.0562(8) 0.0441(7) -0.0056(5) 0.0183(6) -0.0074(5)
N 0.0473(6) 0.0572(7) 0.0642(7) 0.0092(5) 0.0284(6) -0.0040(5)
C9 0.0476(7) 0.0559(8) 0.0589(8) 0.0042(6) 0.0171(6) -0.0111(6)
C10 0.0469(7) 0.0528(7) 0.0493(7) 0.0061(5) 0.0211(6) 0.0026(5)
C11 0.0523(7) 0.0670(9) 0.0600(8) 0.0080(6) 0.0285(7) -0.0062(6)
C12 0.0578(9) 0.0767(11) 0.0811(11) -0.0150(8) 0.0287(8) -0.0211(7)
C13 0.0582(8) 0.0721(9) 0.0486(7) -0.0043(6) 0.0281(7) -0.0064(7)
C14 0.0585(9) 0.0941(13) 0.0887(12) 0.0279(10) 0.0426(9) -0.0021(8)

loop_
_atom_type_symbol
_atom_type_description
_atom_type_scat_dispersion_real
_atom_type_scat_dispersion_imag
_atom_type_scat_source
C C 0.0033 0.0016 'International Tables Vol C Tables 4.2.6.8 and 6.1.1.4'
H H 0.0000 0.0000 'International Tables Vol C Tables 4.2.6.8 and 6.1.1.4'
N N 0.0061 0.0033 'International Tables Vol C Tables 4.2.6.8 and 6.1.1.4'
O O 0.0106 0.0060 'International Tables Vol C Tables 4.2.6.8 and 6.1.1.4'

loop_
_geom_angle_atom_site_label_1
_geom_angle_atom_site_label_2
_geom_angle_atom_site_label_3
_geom_angle
C7 C1 C5 117.59(11)
C7 C1 C4 123.03(11)
C5 C1 C4 119.37(11)
O2 C4 C6 121.51(11)
O2 C4 C1 117.84(11)
C6 C4 C1 120.64(11)
O3 C5 C9 118.21(12)
O3 C5 C1 121.39(11)
C9 C5 C1 120.40(12)
C10 C6 C4 119.64(11)
C13 C7 C1 121.39(12)
C10 N C12 121.92(11)
C10 N C14 120.86(14)
C12 N C14 117.22(13)
C11 C9 C5 120.21(13)
N C10 C6 127.95(13)
C9 C11 C13 120.39(12)
C11 C13 C7 120.02(12)

loop_
_geom_bond_atom_site_label_1
_geom_bond_atom_site_label_2
_geom_bond_distance
C1 C7 1.4009(16)
C1 C5 1.4070(17)
C1 C4 1.4913(16)
O2 C4 1.2666(15)
O3 C5 1.3473(15)
C4 C6 1.4181(18)
C5 C9 1.3951(18)
C6 C10 1.3699(17)
C7 C13 1.3785(18)
N C10 1.3188(18)
N C12 1.446(2)
N C14 1.4634(17)
C9 C11 1.372(2)
C11 C13 1.378(2)
